data_1562691
loop_
_publ_author_name
'Fang, Shuai'
'Li, Errui'
'Zhu, Dingsheng'
'Wu, Guangcheng'
'Zhang, Qinhao'
'Lin, Chuhao'
'Huang, Feihe'
'Li, Hao'

_publ_section_title
;
 A water-soluble naphthalenediimide-containing hexacationic cage.
;
_journal_issue 49
_journal_name_full 'Chemical communications (Cambridge, England)'
_journal_page_first 6074
_journal_page_last 6077
_journal_paper_doi 10.1039/d1cc02242c
_journal_volume 57
_journal_year 2021
_chemical_absolute_configuration rmad
_chemical_formula_moiety '6(Br), C90 H53 N12 O12, C10 H8 O, 2(H2 O)'
_chemical_formula_sum 'C100 H65 Br6 N12 O15'
_chemical_formula_weight 2154.10
_space_group_crystal_system monoclinic
_space_group_IT_number 5
_space_group_name_Hall 'C 2y'
_space_group_name_H-M_alt 'C 1 2 1'
_atom_sites_solution_hydrogens mixed
_atom_sites_solution_primary dual
_audit_creation_date 2019-12-24
_audit_creation_method
;
Olex2 1.2
(compiled 2018.05.29 svn.r3508 for OlexSys, GUI svn.r5506)
;
_audit_update_record
;
2021-04-09 deposited with the CCDC.	2021-05-18 downloaded from the CCDC.
;
_cell_angle_alpha 90
_cell_angle_beta 108.666(6)
_cell_angle_gamma 90
_cell_formula_units_Z 4
_cell_length_a 18.8016(17)
_cell_length_b 21.9859(17)
_cell_length_c 28.453(2)
_cell_measurement_reflns_used 9898
_cell_measurement_temperature 170(2)
_cell_measurement_theta_max 54.50
_cell_measurement_theta_min 3.43
_cell_volume 11143.0(16)
_computing_cell_refinement 'SAINT v8.37A (Bruker, 2015)'
_computing_data_reduction 'SAINT v8.37A (Bruker, 2015)'
_computing_molecular_graphics 'Olex2 (Dolomanov et al., 2009)'
_computing_publication_material 'Olex2 (Dolomanov et al., 2009)'
_computing_structure_refinement 'ShelXL (Sheldrick, 2015)'
_computing_structure_solution 'ShelXT (Sheldrick, 2015)'
_diffrn_ambient_temperature 170.0
_diffrn_measured_fraction_theta_full 0.985
_diffrn_measured_fraction_theta_max 0.967
_diffrn_measurement_device_type 'Bruker D8 Venture'
_diffrn_measurement_method '\f and \w scans'
_diffrn_radiation_type GaK\a
_diffrn_radiation_wavelength 1.34139
_diffrn_reflns_av_R_equivalents 0.2021
_diffrn_reflns_av_unetI/netI 0.3486
_diffrn_reflns_Laue_measured_fraction_full 0.985
_diffrn_reflns_Laue_measured_fraction_max 0.967
_diffrn_reflns_limit_h_max 22
_diffrn_reflns_limit_h_min -22
_diffrn_reflns_limit_k_max 25
_diffrn_reflns_limit_k_min -26
_diffrn_reflns_limit_l_max 34
_diffrn_reflns_limit_l_min -32
_diffrn_reflns_number 45398
_diffrn_reflns_point_group_measured_fraction_full 0.939
_diffrn_reflns_point_group_measured_fraction_max 0.910
_diffrn_reflns_theta_full 53.594
_diffrn_reflns_theta_max 55.635
_diffrn_reflns_theta_min 3.424
_diffrn_standards_number 0
_exptl_absorpt_coefficient_mu 2.125
_exptl_absorpt_correction_T_max 0.7508
_exptl_absorpt_correction_T_min 0.3374
_exptl_absorpt_correction_type multi-scan
_exptl_absorpt_process_details
'SADABS-2016/2 (Bruker,2016/2) was used for absorption correction. wR2(int) was 0.1770 before and 0.1047 after correction. The Ratio of minimum to maximum transmission is 0.4494. The \l/2 correction factor is Not present.'
_exptl_crystal_colour red
_exptl_crystal_colour_primary red
_exptl_crystal_density_diffrn 1.284
_exptl_crystal_description block
_exptl_crystal_F_000 4316
_exptl_crystal_size_max 0.02
_exptl_crystal_size_mid 0.016
_exptl_crystal_size_min 0.015
_refine_diff_density_max 3.262
_refine_diff_density_min -1.002
_refine_diff_density_rms 0.248
_refine_ls_abs_structure_details
;
 Flack x determined using 695 quotients [(I+)-(I-)]/[(I+)+(I-)]
 (Parsons, Flack and Wagner, Acta Cryst. B69 (2013) 249-259).
;
_refine_ls_abs_structure_Flack 0.33(7)
_refine_ls_extinction_method none
_refine_ls_goodness_of_fit_ref 1.044
_refine_ls_hydrogen_treatment constr
_refine_ls_matrix_type fullcycle
_refine_ls_number_parameters 1044
_refine_ls_number_reflns 19832
_refine_ls_number_restraints 983
_refine_ls_restrained_S_all 1.033
_refine_ls_R_factor_all 0.2889
_refine_ls_R_factor_gt 0.1777
_refine_ls_shift/su_max 0.000
_refine_ls_shift/su_mean 0.000
_refine_ls_structure_factor_coef Fsqd
_refine_ls_weighting_details 'w=1/[\s^2^(Fo^2^)+(0.0500P)^2^+100.0000P] where P=(Fo^2^+2Fc^2^)/3'
_refine_ls_weighting_scheme calc
_refine_ls_wR_factor_gt 0.3724
_refine_ls_wR_factor_ref 0.4512
_reflns_Friedel_coverage 0.832
_reflns_Friedel_fraction_full 0.891
_reflns_Friedel_fraction_max 0.850
_reflns_number_gt 6839
_reflns_number_total 19832
_reflns_threshold_expression 'I > 2\s(I)'
_cod_data_source_file d1cc02242c2.cif
_cod_data_source_block mj19808_0m
_cod_depositor_comments 'Adding full bibliography for 1562686--1562691.cif.'
_cod_original_cell_volume 11142.9(16)
_cod_database_code 1562691
_shelx_shelxl_version_number 2016/6
_shelx_space_group_comment
;
The symmetry employed for this shelxl refinement is uniquely defined
by the following loop, which should always be used as a source of
symmetry information in preference to the above space-group names.
They are only intended as comments.
;
_shelx_estimated_absorpt_t_max 0.969
_shelx_estimated_absorpt_t_min 0.959
_olex2_refinement_description
;
1. Fixed Uiso
 At 1.2 times of:
  All C(H) groups, All C(H,H) groups
 At 1.5 times of:
  All O(H) groups, All O(H,H) groups
2. Restrained distances
 O13-C102
 1.42 with sigma of 0.02
 Br1-H97
 2.2 with sigma of 0.02
 C102-C101 = C93-C102 = C94-C93 = C99-C94 = C99-C100 = C101-C100 = C99-C98 =
 C98-C97 = C97-C96 = C96-C95 = C95-C94
 1.39 with sigma of 0.02
 N11-C92
 1.5 with sigma of 0.01
 C101-O13 \\sim O13-C93
 with sigma of 0.02
3. Restrained planarity
 O13, C93, C101, C102
 with sigma of 0.1
4. Uiso/Uaniso restraints and constraints
C20 \\sim C21 \\sim C22 \\sim C23: within 2A with sigma of 0.01 and sigma for
terminal atoms of 0.02
C40 \\sim C41 \\sim C42: within 2A with sigma of 0.01 and sigma for terminal
atoms of 0.02
C94 \\sim C95 \\sim C96 \\sim C97 \\sim C98 \\sim C99 \\sim C100: within 2A
with sigma of 0.01 and sigma for terminal atoms of 0.02
C93 \\sim C94 \\sim C95 \\sim C96 \\sim C97 \\sim C98 \\sim C99 \\sim C100
\\sim C101 \\sim C102: within 2A with sigma of 0.01 and sigma for terminal
atoms of 0.02
N3 \\sim C59 \\sim C60 \\sim C61 \\sim C62 \\sim C63 \\sim C64: within 2A with
sigma of 0.01 and sigma for terminal atoms of 0.02
O13 \\sim C93 \\sim C94 \\sim C95 \\sim C96 \\sim C97 \\sim C98 \\sim C99 \\sim
C100 \\sim C101 \\sim C102: within 2A with sigma of 0.01 and sigma for terminal
atoms of 0.02
C14 \\sim O1 \\sim C50 \\sim N4 \\sim C49 \\sim C51 \\sim C59 \\sim C57 \\sim
C48 \\sim O2 \\sim C52 \\sim C60 \\sim C61 \\sim C56 \\sim C47 \\sim C53 \\sim
N3 \\sim C62 \\sim C46 \\sim C55 \\sim C54 \\sim C63 \\sim C64 \\sim C45 \\sim
C58 \\sim C1 \\sim O3 \\sim N7 \\sim O4 \\sim C2 \\sim C6 \\sim C43 \\sim C3
\\sim C5 \\sim C44 \\sim C42 \\sim C4 \\sim C7 \\sim C65 \\sim N10 \\sim C41
\\sim N1 \\sim N2 \\sim C40 \\sim C39 \\sim C8 \\sim C12 \\sim C66 \\sim C70
\\sim C35 \\sim C9 \\sim C11 \\sim C67 \\sim C69 \\sim C34 \\sim C36 \\sim C10
\\sim N6 \\sim C68 \\sim N5 \\sim C33 \\sim C37 \\sim C26 \\sim C13 \\sim C86
\\sim C72 \\sim C32 \\sim C38 \\sim C92 \\sim O9 \\sim C23 \\sim O10 \\sim O5
\\sim C83 \\sim O0AA \\sim C73 \\sim N12 \\sim N11 \\sim C22 \\sim C24 \\sim
C15 \\sim C82 \\sim C84 \\sim C74 \\sim C28 \\sim C31 \\sim C88 \\sim C91 \\sim
C21 \\sim C25 \\sim C16 \\sim C81 \\sim C85 \\sim C75 \\sim C27 \\sim C30 \\sim
C87 \\sim C90 \\sim C20 \\sim C17 \\sim C80 \\sim C76 \\sim N9 \\sim C29 \\sim
N8 \\sim C89 \\sim C19 \\sim C18 \\sim C79 \\sim C77 \\sim O11 \\sim O12 \\sim
O8 \\sim O7: within 2A with sigma of 0.01 and sigma for terminal atoms of 0.02
Uanis(C50) \\sim Ueq, Uanis(O1) \\sim Ueq: with sigma of 0.005 and sigma for
terminal atoms of 0.01
Uanis(C79) \\sim Ueq: with sigma of 0.01 and sigma for terminal atoms of 0.02
Uanis(C26) \\sim Ueq, Uanis(C23) \\sim Ueq, Uanis(C24) \\sim Ueq, Uanis(C13)
\\sim Ueq: with sigma of 0.01 and sigma for terminal atoms of 0.02
Uanis(C35) \\sim Ueq, Uanis(C39) \\sim Ueq, Uanis(C34) \\sim Ueq, Uanis(C36)
\\sim Ueq, Uanis(C37) \\sim Ueq, Uanis(C92) \\sim Ueq: with sigma of 0.005 and
sigma for terminal atoms of 0.01
Uanis(O6) \\sim Ueq: with sigma of 0.005 and sigma for terminal atoms of 0.01
5. Others
 Fixed Sof: Br2A(0.5) Br1(0.5) Br3(0.5) Br7(0.5)
6.a Free rotating group:
 O14(H14A,H14B), O6(H6A,H6B)
6.b :
 C98(C93,C94,C95,C96,C97,C99,C100,C101,C102)
6.c Secondary CH2 refined with riding coordinates:
 C7(H7A,H7B), C32(H32A,H32B), C39(H39A,H39B), C64(H64A,H64B), C65(H65A,H65B),
 C92(H92A,H92B)
6.d Aromatic/amide H refined with riding coordinates:
 C44(H44), C42(H42), C41(H41), C40(H40), C2(H2), C4(H4), C6(H6), C10(H10),
 C9(H9), C8(H8), C12(H12), C15(H15), C16(H16), C21(H21), C22(H22), C28(H28),
 C31(H31), C30(H30), C29(H29), C34(H34), C38(H38), C36(H36), C47(H47), C48(H48),
  C53(H53), C54(H54), C60(H60), C63(H63), C62(H62), C61(H61), C68(H68),
 C67(H67), C66(H66), C74(H74), C75(H75), C81(H81), C82(H82), C88(H88), C91(H91),
  C90(H90), C89(H89), C98(H98), C93(H93), C95(H95), C96(H96), C97(H97),
 C100(H100), C101(H101)
6.e Fitted hexagon refined as free rotating group:
 N4(C51,C52,C57,C49,C50), N10(C44,C43,C42,C41,C40), C2(C3,C4,C5,C6,C1),
 C11(C10,C9,C8,N1,C12), C25(C20,C19,N9,C18,C17), C26(C23,C24,C14,C13,N6),
 C27(C28,N12,C31,C30,C29), C35(C34,C33,C38,C37,C36), C59(C60,N3,C63,C62,C61),
 C69(C68,C67,C66,N2,C70), C84(C83,C86,N5,C72,C73), C85(C76,C77,N8,C79,C80),
 C87(C88,N11,C91,C90,C89)
6.f Tetrahedral OH refined with riding coordinates:
 O13(H13)
;
_olex2_submission_special_instructions 'No special instructions were received'

loop_
_space_group_symop_operation_xyz
'x, y, z'
'-x, y, -z'
'x+1/2, y+1/2, z'
'-x+1/2, y+1/2, -z'

loop_
_atom_site_label
_atom_site_type_symbol
_atom_site_fract_x
_atom_site_fract_y
_atom_site_fract_z
_atom_site_U_iso_or_equiv
_atom_site_adp_type
_atom_site_occupancy
_atom_site_site_symmetry_order
_atom_site_calc_flag
_atom_site_refinement_flags_posn
_atom_site_refinement_flags_adp
_atom_site_refinement_flags_occupancy
_atom_site_disorder_assembly
_atom_site_disorder_group
Br1A Br 0.500000 0.409090 0.500000 0.0508(12) Uani 1 2 d S T P . .
Br0A Br 0.500000 0.664520 0.500000 0.0499(12) Uani 1 2 d S T P . .
Br2A Br 0.119330 0.755440 0.067290 0.099(4) Uani 0.5 1 d . . . . .
Br4 Br 0.127120 0.337700 0.078970 0.127(2) Uani 1 1 d . . . . .
Br5 Br -0.175920 0.538390 0.116480 0.149(3) Uani 1 1 d . . . . .
Br1 Br 0.450210 0.744860 0.215660 0.092(3) Uani 0.5 1 d D . . . .
Br2 Br 0.681060 0.531850 0.281150 0.1200(19) Uani 1 1 d . . . . .
Br3 Br 0.042900 0.421770 0.205820 0.119(4) Uani 0.5 1 d . . . . .
Br7 Br 0.040700 0.640400 0.202910 0.103(3) Uani 0.5 1 d . . . . .
O1 O 0.263630 0.374220 0.017250 0.057(5) Uani 1 1 d . U . . .
O2 O 0.500870 0.376800 0.133400 0.057(5) Uani 1 1 d . U . . .
O3 O 0.265870 0.690800 0.012110 0.067(6) Uani 1 1 d . U . . .
O4 O 0.496020 0.696280 0.125700 0.061(6) Uani 1 1 d . U . . .
O5 O 0.318910 0.372030 0.398560 0.055(5) Uani 1 1 d . U . . .
O0AA O 0.521970 0.377950 0.347840 0.054(5) Uani 1 1 d . U . . .
O7 O 0.522970 0.698000 0.348500 0.066(6) Uani 1 1 d . U . . .
O8 O 0.316890 0.693730 0.401280 0.036(4) Uani 1 1 d . U . . .
O9 O 0.243920 0.384520 0.285540 0.071(6) Uani 1 1 d . U . . .
O10 O 0.075270 0.373990 0.354290 0.073(6) Uani 1 1 d . U . . .
O11 O 0.254520 0.694550 0.278730 0.054(5) Uani 1 1 d . U . . .
O12 O 0.076480 0.692750 0.363380 0.047(5) Uani 1 1 d . U . . .
N4 N 0.383228 0.375162 0.070451 0.042(4) Uani 1 1 d . U . . .
C51 C 0.445290 0.406854 0.100228 0.043(5) Uani 1 1 d G U . . .
C52 C 0.443382 0.469958 0.102563 0.039(4) Uani 1 1 d G U . . .
C57 C 0.379413 0.501370 0.075120 0.034(4) Uani 1 1 d G U . . .
C49 C 0.317350 0.469679 0.045342 0.038(4) Uani 1 1 d G U . . .
C50 C 0.319257 0.406575 0.043007 0.037(4) Uani 1 1 d G U . . .
N7 N 0.378120 0.692400 0.075760 0.041(4) Uani 1 1 d . U . . .
N10 N 0.320408 0.852849 0.089301 0.046(4) Uani 1 1 d . U . . .
C44 C 0.323769 0.789750 0.087810 0.043(5) Uani 1 1 d G U . . .
H44 H 0.288228 0.765884 0.097017 0.052 Uiso 1 1 calc R . . . .
C43 C 0.379130 0.761571 0.072850 0.041(4) Uani 1 1 d G U . . .
C42 C 0.431131 0.796490 0.059380 0.050(5) Uani 1 1 d G U . . .
H42 H 0.468968 0.777231 0.049155 0.060 Uiso 1 1 calc R . . . .
C41 C 0.427772 0.859590 0.060870 0.052(5) Uani 1 1 d G U . . .
H41 H 0.463312 0.883455 0.051663 0.062 Uiso 1 1 calc R . . . .
C40 C 0.372410 0.887770 0.075830 0.058(6) Uani 1 1 d G U . . .
H40 H 0.370114 0.930895 0.076848 0.070 Uiso 1 1 calc R . . . .
C2 C 0.197060 0.191338 0.168642 0.042(5) Uani 1 1 d . U . . .
H2 H 0.148057 0.191546 0.145101 0.050 Uiso 1 1 calc R . . . .
C3 C 0.206341 0.185762 0.218919 0.045(5) Uani 1 1 d G U . . .
C4 C 0.278040 0.185458 0.253362 0.039(5) Uani 1 1 d G U . . .
H4 H 0.284383 0.181647 0.287724 0.047 Uiso 1 1 calc R . . . .
C5 C 0.340459 0.190732 0.237529 0.043(5) Uani 1 1 d G U . . .
C6 C 0.331179 0.196308 0.187252 0.048(5) Uani 1 1 d G U . . .
H6 H 0.373840 0.199912 0.176431 0.058 Uiso 1 1 calc R . . . .
C1 C 0.259480 0.196612 0.152808 0.044(5) Uani 1 1 d G U . . .
C7 C 0.129300 0.181200 0.237690 0.046(5) Uani 1 1 d . U . . .
H7A H 0.085063 0.199939 0.213037 0.055 Uiso 1 1 calc R . . . .
H7B H 0.117527 0.138390 0.243077 0.055 Uiso 1 1 calc R . . . .
C11 C 0.168368 0.313411 0.322300 0.045(4) Uani 1 1 d . U . . .
C10 C 0.192641 0.285998 0.368750 0.051(5) Uani 1 1 d G U . . .
H10 H 0.206826 0.310341 0.397867 0.061 Uiso 1 1 calc R . . . .
C9 C 0.196158 0.222968 0.372596 0.059(6) Uani 1 1 d G U . . .
H9 H 0.212748 0.204233 0.404342 0.070 Uiso 1 1 calc R . . . .
C8 C 0.175403 0.187350 0.329993 0.054(5) Uani 1 1 d G U . . .
H8 H 0.177807 0.144272 0.332622 0.065 Uiso 1 1 calc R . . . .
N1 N 0.151129 0.214762 0.283544 0.050(4) Uani 1 1 d G U . . .
C12 C 0.147612 0.277792 0.279697 0.046(5) Uani 1 1 d G U . . .
H12 H 0.131022 0.296526 0.247951 0.055 Uiso 1 1 calc R . . . .
C15 C 0.073270 0.505680 0.364170 0.044(5) Uani 1 1 d . U . . .
H15 H 0.046891 0.487202 0.383854 0.053 Uiso 1 1 calc R . . . .
C16 C 0.074650 0.575260 0.361000 0.048(5) Uani 1 1 d . U . . .
H16 H 0.044809 0.600512 0.374312 0.057 Uiso 1 1 calc R . . . .
C21 C 0.247720 0.569250 0.275600 0.054(5) Uani 1 1 d . U . . .
H21 H 0.279826 0.593237 0.263227 0.065 Uiso 1 1 calc R . . . .
C22 C 0.251700 0.506500 0.271930 0.045(5) Uani 1 1 d . U . . .
H22 H 0.281467 0.488296 0.254358 0.054 Uiso 1 1 calc R . . . .
C25 C 0.158932 0.564552 0.316212 0.036(4) Uani 1 1 d . U . . .
C20 C 0.203902 0.596657 0.294441 0.043(4) Uani 1 1 d G U . . .
C19 C 0.206297 0.659802 0.296846 0.055(5) Uani 1 1 d G U . . .
N9 N 0.163722 0.690841 0.321022 0.050(4) Uani 1 1 d G U . . .
C18 C 0.118751 0.658736 0.342792 0.048(5) Uani 1 1 d G U . . .
C17 C 0.116355 0.595592 0.340387 0.039(4) Uani 1 1 d G U . . .
C26 C 0.209239 0.404187 0.298072 0.034(4) Uani 1 1 d . U . . .
C23 C 0.206799 0.467373 0.296979 0.041(4) Uani 1 1 d G U . . .
C24 C 0.158221 0.498228 0.316591 0.036(4) Uani 1 1 d G U . . .
C14 C 0.112081 0.465897 0.337298 0.043(4) Uani 1 1 d G U . . .
C13 C 0.114520 0.402710 0.338391 0.038(4) Uani 1 1 d G U . . .
N6 N 0.163099 0.371854 0.318779 0.041(4) Uani 1 1 d G U . . .
C27 C 0.164398 0.758812 0.323829 0.054(5) Uani 1 1 d . U . . .
C28 C 0.143910 0.788889 0.278485 0.065(6) Uani 1 1 d G U . . .
H28 H 0.128011 0.766299 0.248457 0.078 Uiso 1 1 calc R . . . .
N12 N 0.146684 0.852018 0.277076 0.058(5) Uani 1 1 d G U . . .
C31 C 0.169945 0.885071 0.321011 0.048(5) Uani 1 1 d G U . . .
H31 H 0.171841 0.928217 0.320047 0.058 Uiso 1 1 calc R . . . .
C30 C 0.190433 0.854995 0.366355 0.053(5) Uani 1 1 d G U . . .
H30 H 0.206332 0.877585 0.396383 0.064 Uiso 1 1 calc R . . . .
C29 C 0.187660 0.791865 0.367765 0.050(5) Uani 1 1 d G U . . .
H29 H 0.201663 0.771310 0.398756 0.060 Uiso 1 1 calc R . . . .
C32 C 0.142510 0.880630 0.232660 0.052(5) Uani 1 1 d . U . . .
H32A H 0.125549 0.922958 0.234376 0.063 Uiso 1 1 calc R . . . .
H32B H 0.102979 0.860007 0.205746 0.063 Uiso 1 1 calc R . . . .
C35 C 0.270092 0.880193 0.156381 0.040(4) Uani 1 1 d . U . . .
C34 C 0.204570 0.880828 0.169052 0.049(5) Uani 1 1 d G U . . .
H34 H 0.157097 0.879882 0.143814 0.059 Uiso 1 1 calc R . . . .
C33 C 0.208508 0.882848 0.218650 0.051(5) Uani 1 1 d G U . . .
C38 C 0.277967 0.884233 0.255578 0.048(5) Uani 1 1 d G U . . .
H38 H 0.280658 0.885614 0.289476 0.057 Uiso 1 1 calc R . . . .
C37 C 0.343490 0.883598 0.242908 0.041(4) Uani 1 1 d G U . . .
C36 C 0.339553 0.881578 0.193310 0.042(5) Uani 1 1 d G U . . .
H36 H 0.384335 0.881144 0.184651 0.050 Uiso 1 1 calc R . . . .
C39 C 0.249720 0.873400 0.093930 0.043(5) Uani 1 1 d . U . . .
H39A H 0.209376 0.843206 0.080070 0.052 Uiso 1 1 calc R . . . .
H39B H 0.234390 0.912927 0.077062 0.052 Uiso 1 1 calc R . . . .
C45 C 0.311950 0.668490 0.044400 0.050(5) Uani 1 1 d . U . . .
C46 C 0.320080 0.596730 0.043790 0.042(4) Uani 1 1 d . U . . .
C47 C 0.254220 0.566070 0.015100 0.049(5) Uani 1 1 d . U . . .
H47 H 0.213768 0.587639 -0.007444 0.059 Uiso 1 1 calc R . . . .
C48 C 0.250810 0.508130 0.020480 0.048(5) Uani 1 1 d . U . . .
H48 H 0.203236 0.488874 0.007897 0.058 Uiso 1 1 calc R . . . .
C53 C 0.508420 0.501030 0.131080 0.036(4) Uani 1 1 d . U . . .
H53 H 0.553003 0.479899 0.148825 0.044 Uiso 1 1 calc R . . . .
C54 C 0.504000 0.566410 0.132010 0.040(5) Uani 1 1 d . U . . .
H54 H 0.544282 0.588889 0.153838 0.048 Uiso 1 1 calc R . . . .
C55 C 0.444110 0.595900 0.102640 0.036(4) Uani 1 1 d . U . . .
C56 C 0.380670 0.571820 0.069930 0.036(4) Uani 1 1 d . U . . .
C58 C 0.443920 0.666350 0.105780 0.040(4) Uani 1 1 d . U . . .
C59 C 0.381859 0.312072 0.076997 0.045(4) Uani 1 1 d . U . . .
C60 C 0.320757 0.284461 0.085712 0.054(5) Uani 1 1 d G U . . .
H60 H 0.281475 0.308665 0.090062 0.064 Uiso 1 1 calc R . . . .
N3 N 0.317132 0.221436 0.088062 0.056(5) Uani 1 1 d G U . . .
C63 C 0.374608 0.186022 0.081697 0.054(5) Uani 1 1 d G U . . .
H63 H 0.372129 0.142947 0.083303 0.065 Uiso 1 1 calc R . . . .
C62 C 0.435709 0.213632 0.072982 0.052(5) Uani 1 1 d G U . . .
H62 H 0.474991 0.189428 0.068631 0.062 Uiso 1 1 calc R . . . .
C61 C 0.439335 0.276657 0.070631 0.048(5) Uani 1 1 d G U . . .
H61 H 0.481096 0.295527 0.064675 0.058 Uiso 1 1 calc R . . . .
C64 C 0.258070 0.190150 0.101270 0.052(5) Uani 1 1 d . U . . .
H64A H 0.260927 0.146288 0.094209 0.063 Uiso 1 1 calc R . . . .
H64B H 0.209054 0.205230 0.079360 0.063 Uiso 1 1 calc R . . . .
C65 C 0.411970 0.182510 0.277480 0.040(5) Uani 1 1 d . U . . .
H65A H 0.453746 0.194196 0.265218 0.048 Uiso 1 1 calc R . . . .
H65B H 0.418223 0.139010 0.286894 0.048 Uiso 1 1 calc R . . . .
C69 C 0.424839 0.312893 0.372043 0.046(4) Uani 1 1 d . U . . .
C68 C 0.422928 0.278510 0.412618 0.053(5) Uani 1 1 d G U . . .
H68 H 0.425228 0.298064 0.442844 0.064 Uiso 1 1 calc R . . . .
C67 C 0.417653 0.215518 0.408969 0.049(5) Uani 1 1 d G U . . .
H67 H 0.416348 0.192019 0.436700 0.059 Uiso 1 1 calc R . . . .
C66 C 0.414288 0.186908 0.364744 0.053(5) Uani 1 1 d G U . . .
H66 H 0.410683 0.143855 0.362250 0.063 Uiso 1 1 calc R . . . .
N2 N 0.416198 0.221290 0.324168 0.048(4) Uani 1 1 d G U . . .
C70 C 0.421473 0.284282 0.327817 0.049(5) Uani 1 1 d G U . . .
C74 C 0.536320 0.505780 0.347770 0.049(5) Uani 1 1 d . U . . .
H74 H 0.573114 0.485789 0.336962 0.059 Uiso 1 1 calc R . . . .
C75 C 0.534730 0.572280 0.352970 0.043(5) Uani 1 1 d . U . . .
H75 H 0.574522 0.595736 0.348512 0.052 Uiso 1 1 calc R . . . .
C81 C 0.324540 0.572560 0.413510 0.035(4) Uani 1 1 d . U . . .
H81 H 0.298306 0.593287 0.432222 0.042 Uiso 1 1 calc R . . . .
C82 C 0.317680 0.506090 0.408330 0.035(4) Uani 1 1 d . U . . .
H82 H 0.278510 0.485478 0.416164 0.042 Uiso 1 1 calc R . . . .
C84 C 0.423720 0.503437 0.377212 0.042(4) Uani 1 1 d . U . . .
C83 C 0.369432 0.472861 0.391678 0.042(4) Uani 1 1 d G U . . .
C86 C 0.366162 0.409711 0.389861 0.046(5) Uani 1 1 d G U . . .
N5 N 0.417179 0.377137 0.373579 0.047(4) Uani 1 1 d G U . . .
C72 C 0.471468 0.407712 0.359112 0.050(5) Uani 1 1 d G U . . .
C73 C 0.474739 0.470862 0.360929 0.043(4) Uani 1 1 d G U . . .
C85 C 0.422112 0.572216 0.379148 0.039(4) Uani 1 1 d . U . . .
C76 C 0.476458 0.602123 0.364278 0.040(4) Uani 1 1 d G U . . .
C77 C 0.476792 0.665279 0.362133 0.038(4) Uani 1 1 d G U . . .
N8 N 0.422782 0.698530 0.374858 0.036(4) Uani 1 1 d G U . . .
C79 C 0.368436 0.668624 0.389729 0.028(4) Uani 1 1 d G U . . .
C80 C 0.368100 0.605468 0.391874 0.037(4) Uani 1 1 d G U . . .
C87 C 0.411112 0.760877 0.369368 0.030(4) Uani 1 1 d . U . . .
C88 C 0.411472 0.789824 0.326014 0.034(4) Uani 1 1 d G U . . .
H88 H 0.409063 0.766503 0.297437 0.041 Uiso 1 1 calc R . . . .
N11 N 0.415357 0.852894 0.324472 0.036(4) Uani 1 1 d DG U . . .
C91 C 0.418882 0.887016 0.366285 0.042(5) Uani 1 1 d G U . . .
H91 H 0.421537 0.930122 0.365231 0.050 Uiso 1 1 calc R . . . .
C90 C 0.418521 0.858069 0.409639 0.041(5) Uani 1 1 d G U . . .
H90 H 0.420930 0.881391 0.438216 0.050 Uiso 1 1 calc R . . . .
C89 C 0.414637 0.795000 0.411182 0.040(5) Uani 1 1 d G U . . .
H89 H 0.414390 0.775216 0.440812 0.047 Uiso 1 1 calc R . . . .
C92 C 0.426260 0.878430 0.279980 0.037(4) Uani 1 1 d D U . . .
H92A H 0.457124 0.851151 0.266684 0.045 Uiso 1 1 calc R . . . .
H92B H 0.450619 0.918848 0.286770 0.045 Uiso 1 1 calc R . . . .
O13 O 0.312950 0.377480 0.170860 0.155(12) Uani 1 1 d D U . . .
H13 H 0.327812 0.366701 0.200755 0.233 Uiso 1 1 calc R . . . .
C98 C 0.290030 0.626640 0.167480 0.132(10) Uani 1 1 d D U . . .
H98 H 0.243996 0.645234 0.148923 0.159 Uiso 1 1 calc R . . . .
C93 C 0.370170 0.476140 0.194530 0.131(9) Uani 1 1 d DG U . . .
H93 H 0.416201 0.457527 0.213070 0.157 Uiso 1 1 calc R . . . .
C94 C 0.363240 0.538000 0.194360 0.130(9) Uani 1 1 d DG U . . .
C95 C 0.422480 0.573210 0.220840 0.142(10) Uani 1 1 d DG U . . .
H95 H 0.468550 0.554643 0.239366 0.170 Uiso 1 1 calc R . . . .
C96 C 0.415460 0.635020 0.220670 0.147(11) Uani 1 1 d DG U . . .
H96 H 0.456615 0.659437 0.239121 0.176 Uiso 1 1 calc R . . . .
C97 C 0.349260 0.661780 0.193970 0.144(10) Uani 1 1 d DG U . . .
H97 H 0.344409 0.704795 0.193821 0.173 Uiso 1 1 calc DR . . . .
C99 C 0.297000 0.564830 0.167680 0.129(9) Uani 1 1 d DG U . . .
C100 C 0.237790 0.529700 0.141200 0.130(9) Uani 1 1 d DG U . . .
H100 H 0.191736 0.548289 0.122672 0.156 Uiso 1 1 calc R . . . .
C101 C 0.244800 0.467830 0.141360 0.132(10) Uani 1 1 d DG U . . .
H101 H 0.203644 0.443425 0.122893 0.159 Uiso 1 1 calc R . . . .
C102 C 0.310980 0.441050 0.168070 0.132(9) Uani 1 1 d DG U . . .
O14 O 0.580000 0.527760 0.472390 0.057(5) Uani 1 1 d . . . . .
H14A H 0.611110 0.558050 0.481890 0.085 Uiso 1 1 d G . . . .
H14B H 0.601210 0.498770 0.460890 0.085 Uiso 1 1 d G . . . .
O6 O 0.450170 0.324490 0.217630 0.040(4) Uani 1 1 d . U . . .
H6A H 0.408880 0.316750 0.224110 0.060 Uiso 1 1 d G . . . .
H6B H 0.462890 0.292880 0.203770 0.060 Uiso 1 1 d G . . . .

loop_
_atom_site_aniso_label
_atom_site_aniso_U_11
_atom_site_aniso_U_22
_atom_site_aniso_U_33
_atom_site_aniso_U_23
_atom_site_aniso_U_13
_atom_site_aniso_U_12
Br1A 0.062(3) 0.048(3) 0.031(2) 0.000 -0.001(2) 0.000
Br0A 0.057(3) 0.037(3) 0.040(2) 0.000 -0.008(2) 0.000
Br2A 0.049(4) 0.103(7) 0.165(9) -0.084(7) 0.064(5) -0.037(5)
Br4 0.092(4) 0.134(5) 0.151(5) 0.036(4) 0.035(4) 0.020(4)
Br5 0.280(9) 0.067(3) 0.061(2) 0.000(3) -0.002(3) 0.014(5)
Br1 0.091(6) 0.108(7) 0.074(5) 0.006(5) 0.023(5) 0.037(6)
Br2 0.141(5) 0.076(3) 0.182(5) 0.002(4) 0.106(4) 0.015(4)
Br3 0.112(9) 0.160(11) 0.072(5) 0.002(6) 0.014(6) -0.022(8)
Br7 0.069(6) 0.129(9) 0.081(6) -0.013(6) -0.019(5) -0.007(6)
O1 0.060(10) 0.060(10) 0.042(8) 0.004(8) 0.003(8) 0.003(8)
O2 0.064(13) 0.061(13) 0.031(9) 0.007(9) -0.005(9) -0.013(11)
O3 0.045(11) 0.083(15) 0.072(13) 0.040(11) 0.019(10) 0.013(11)
O4 0.066(13) 0.029(11) 0.063(12) -0.014(9) -0.016(10) -0.002(10)
O5 0.049(11) 0.067(13) 0.049(10) -0.018(10) 0.016(9) -0.003(10)
O0AA 0.048(11) 0.041(11) 0.070(12) -0.008(10) 0.014(10) -0.004(10)
O7 0.040(11) 0.056(13) 0.110(15) 0.000(12) 0.036(11) 0.001(10)
O8 0.033(9) 0.029(9) 0.049(9) 0.011(8) 0.015(8) 0.011(8)
O9 0.044(11) 0.104(17) 0.056(12) 0.021(11) 0.003(10) -0.018(12)
O10 0.054(12) 0.087(16) 0.070(13) -0.037(12) 0.010(11) -0.006(12)
O11 0.043(10) 0.089(14) 0.030(8) 0.015(9) 0.009(8) -0.033(10)
O12 0.035(9) 0.065(12) 0.042(9) 0.008(9) 0.015(8) 0.020(9)
N4 0.039(7) 0.056(8) 0.029(7) -0.004(7) 0.010(6) 0.002(7)
C51 0.036(9) 0.060(10) 0.030(8) 0.003(8) 0.004(7) 0.002(9)
C52 0.036(8) 0.052(9) 0.019(7) 0.006(7) -0.005(7) -0.007(8)
C57 0.039(8) 0.051(8) 0.009(6) 0.005(7) 0.005(6) 0.000(8)
C49 0.042(8) 0.056(8) 0.018(7) 0.011(7) 0.013(6) 0.002(8)
C50 0.036(6) 0.046(7) 0.028(6) -0.001(5) 0.010(5) -0.003(5)
N7 0.044(8) 0.062(9) 0.021(7) 0.006(7) 0.013(6) 0.010(8)
N10 0.056(8) 0.049(9) 0.024(7) -0.001(7) -0.002(7) 0.014(8)
C44 0.050(10) 0.051(10) 0.025(8) 0.006(8) 0.006(8) 0.013(9)
C43 0.043(8) 0.055(9) 0.025(7) 0.006(7) 0.008(7) 0.005(8)
C42 0.053(10) 0.057(11) 0.029(9) 0.003(9) -0.001(9) 0.002(10)
C41 0.057(11) 0.056(11) 0.028(9) 0.007(9) -0.005(9) 0.006(10)
C40 0.063(11) 0.054(11) 0.038(9) 0.000(9) -0.009(9) 0.013(10)
C2 0.023(8) 0.050(10) 0.042(9) -0.003(9) -0.003(8) 0.001(9)
C3 0.025(8) 0.058(10) 0.047(8) -0.004(8) 0.004(7) 0.005(8)
C4 0.027(9) 0.046(10) 0.035(9) 0.000(8) -0.001(8) -0.003(9)
C5 0.038(8) 0.046(9) 0.033(8) -0.011(8) -0.005(7) -0.005(8)
C6 0.034(9) 0.053(11) 0.046(9) -0.006(9) -0.004(8) -0.014(9)
C1 0.035(8) 0.048(9) 0.037(8) 0.002(8) -0.006(7) -0.013(8)
C7 0.031(9) 0.065(11) 0.038(9) -0.012(9) 0.007(8) -0.001(9)
C11 0.043(8) 0.069(9) 0.021(7) -0.004(8) 0.005(7) -0.006(9)
C10 0.046(10) 0.074(11) 0.029(8) -0.009(9) 0.005(8) -0.009(10)
C9 0.054(11) 0.072(12) 0.043(9) -0.010(10) 0.005(9) -0.011(11)
C8 0.043(10) 0.075(12) 0.042(9) -0.005(9) 0.010(9) 0.004(10)
N1 0.035(8) 0.073(10) 0.038(7) -0.008(8) 0.006(7) 0.007(8)
C12 0.041(9) 0.066(11) 0.024(8) -0.017(9) 0.000(8) 0.007(10)
C15 0.035(9) 0.062(10) 0.034(8) -0.005(9) 0.010(8) 0.016(10)
C16 0.038(9) 0.067(10) 0.031(8) -0.008(9) 0.001(8) 0.023(10)
C21 0.042(9) 0.090(11) 0.024(8) 0.004(10) 0.002(8) 0.000(11)
C22 0.042(9) 0.079(10) 0.015(7) -0.007(9) 0.011(7) -0.002(10)
C25 0.023(7) 0.063(9) 0.018(7) 0.003(7) 0.003(6) 0.002(8)
C20 0.032(8) 0.075(10) 0.022(7) -0.001(8) 0.008(7) 0.001(9)
C19 0.040(9) 0.084(10) 0.034(9) 0.006(9) 0.004(8) -0.004(10)
N9 0.033(7) 0.082(9) 0.033(7) 0.012(8) 0.007(7) 0.001(8)
C18 0.031(8) 0.083(10) 0.026(8) 0.011(9) 0.003(7) 0.000(9)
C17 0.024(7) 0.070(9) 0.017(7) 0.003(8) -0.003(7) 0.011(8)
C26 0.028(7) 0.061(8) 0.015(7) -0.003(7) 0.011(6) -0.002(7)
C23 0.041(7) 0.062(8) 0.014(6) -0.005(6) 0.003(6) 0.003(7)
C24 0.029(7) 0.054(8) 0.020(6) -0.001(6) 0.002(6) 0.002(7)
C14 0.034(8) 0.058(9) 0.030(7) -0.001(8) 0.002(7) 0.002(8)
C13 0.028(7) 0.058(8) 0.030(7) -0.003(7) 0.011(6) -0.008(7)
N6 0.034(7) 0.066(8) 0.021(7) -0.006(7) 0.004(6) -0.002(8)
C27 0.030(8) 0.092(10) 0.033(8) 0.014(9) 0.002(7) 0.004(9)
C28 0.042(10) 0.094(12) 0.047(9) 0.015(10) -0.001(9) -0.001(11)
N12 0.029(8) 0.087(10) 0.049(8) 0.010(8) 0.001(7) -0.002(9)
C31 0.019(8) 0.086(12) 0.035(9) 0.007(9) 0.001(8) 0.005(9)
C30 0.029(9) 0.089(12) 0.036(9) 0.011(10) 0.001(8) 0.009(10)
C29 0.028(9) 0.088(12) 0.029(9) 0.003(10) 0.004(8) 0.014(10)
C32 0.033(9) 0.074(11) 0.047(9) 0.010(9) 0.009(8) -0.003(9)
C35 0.043(6) 0.040(6) 0.032(6) 0.001(5) 0.007(5) 0.003(5)
C34 0.049(7) 0.048(7) 0.045(7) 0.001(5) 0.007(5) 0.000(6)
C33 0.042(8) 0.058(9) 0.044(8) 0.010(8) 0.001(8) -0.004(8)
C38 0.043(9) 0.050(10) 0.042(9) 0.007(9) 0.001(8) -0.005(9)
C37 0.040(6) 0.041(6) 0.037(6) 0.004(5) 0.004(5) 0.003(5)
C36 0.043(7) 0.041(7) 0.036(6) 0.000(5) 0.005(5) 0.006(5)
C39 0.048(7) 0.044(7) 0.034(6) 0.004(5) 0.007(5) -0.001(6)
C45 0.056(9) 0.061(10) 0.031(8) -0.001(8) 0.010(8) 0.008(9)
C46 0.051(9) 0.052(9) 0.023(7) 0.009(7) 0.011(7) -0.001(8)
C47 0.055(10) 0.054(10) 0.031(8) 0.009(9) 0.003(8) 0.005(10)
C48 0.055(10) 0.055(10) 0.029(8) 0.013(9) 0.005(8) 0.005(10)
C53 0.030(8) 0.047(9) 0.023(8) -0.009(8) -0.005(7) -0.006(9)
C54 0.037(9) 0.048(9) 0.028(8) -0.016(8) -0.001(8) 0.007(9)
C55 0.034(8) 0.048(9) 0.030(7) -0.008(7) 0.015(7) 0.004(8)
C56 0.044(8) 0.051(8) 0.017(7) 0.001(7) 0.013(6) -0.002(8)
C58 0.036(8) 0.050(9) 0.032(8) -0.007(8) 0.011(7) 0.017(8)
C59 0.033(8) 0.069(10) 0.030(8) -0.002(8) 0.006(7) -0.002(8)
C60 0.050(10) 0.073(11) 0.027(8) -0.001(9) -0.002(8) -0.010(10)
N3 0.056(9) 0.065(10) 0.026(7) -0.010(8) -0.015(8) -0.017(9)
C63 0.054(11) 0.069(12) 0.021(8) -0.008(9) -0.012(9) -0.013(10)
C62 0.049(10) 0.069(12) 0.024(8) 0.005(9) -0.006(9) -0.012(10)
C61 0.036(9) 0.069(11) 0.034(9) 0.004(9) 0.002(8) -0.008(10)
C64 0.051(10) 0.051(11) 0.036(9) 0.005(9) -0.013(9) -0.017(9)
C65 0.039(9) 0.067(11) 0.012(7) -0.009(8) 0.005(7) -0.008(9)
C69 0.037(8) 0.069(10) 0.033(8) -0.021(8) 0.010(7) -0.015(8)
C68 0.043(10) 0.069(11) 0.044(9) -0.018(10) 0.008(9) -0.007(10)
C67 0.040(10) 0.064(11) 0.043(9) -0.013(10) 0.012(9) -0.014(10)
C66 0.034(9) 0.077(12) 0.046(9) -0.021(9) 0.012(9) -0.009(10)
N2 0.034(8) 0.079(10) 0.030(7) -0.020(8) 0.008(7) -0.007(8)
C70 0.039(9) 0.080(11) 0.029(8) -0.018(9) 0.011(8) -0.014(10)
C74 0.048(9) 0.060(10) 0.040(9) 0.006(10) 0.015(8) 0.001(10)
C75 0.038(9) 0.055(10) 0.037(8) 0.003(9) 0.012(8) 0.009(10)
C81 0.021(8) 0.051(10) 0.029(8) -0.009(9) 0.002(7) 0.010(9)
C82 0.022(8) 0.048(9) 0.029(8) -0.002(9) -0.002(7) -0.007(9)
C84 0.029(7) 0.061(9) 0.035(7) 0.008(8) 0.010(7) -0.002(8)
C83 0.029(8) 0.057(9) 0.035(8) 0.006(8) 0.002(7) -0.012(8)
C86 0.036(9) 0.063(10) 0.040(8) -0.006(9) 0.014(8) -0.006(9)
N5 0.036(8) 0.060(9) 0.042(8) -0.013(8) 0.008(7) 0.000(8)
C72 0.045(9) 0.064(10) 0.039(8) -0.005(9) 0.012(8) -0.006(9)
C73 0.042(8) 0.062(9) 0.030(7) 0.005(8) 0.019(7) 0.001(9)
C85 0.032(7) 0.056(8) 0.026(7) 0.010(8) 0.002(7) -0.005(8)
C76 0.032(8) 0.055(9) 0.025(7) 0.000(8) 0.000(7) 0.008(8)
C77 0.022(8) 0.055(10) 0.033(8) 0.003(8) 0.005(7) 0.007(8)
N8 0.031(7) 0.047(8) 0.028(7) 0.005(7) 0.005(6) 0.014(7)
C79 0.026(7) 0.041(8) 0.023(7) 0.000(7) 0.015(6) 0.009(7)
C80 0.029(7) 0.055(9) 0.024(7) 0.001(7) 0.006(7) 0.000(8)
C87 0.028(7) 0.047(9) 0.013(6) 0.012(7) 0.005(6) 0.011(7)
C88 0.033(8) 0.053(10) 0.020(7) 0.010(8) 0.014(7) 0.010(8)
N11 0.032(7) 0.047(8) 0.028(7) 0.004(7) 0.009(6) 0.003(7)
C91 0.037(9) 0.051(10) 0.031(8) -0.007(8) 0.002(8) 0.004(9)
C90 0.038(9) 0.046(10) 0.034(9) -0.006(9) 0.004(8) 0.009(9)
C89 0.035(9) 0.050(10) 0.026(8) -0.001(8) 0.001(8) 0.013(9)
C92 0.035(6) 0.036(7) 0.035(6) 0.004(5) 0.003(5) 0.002(5)
O13 0.18(3) 0.21(3) 0.085(16) -0.081(19) 0.050(17) -0.05(3)
C98 0.154(19) 0.21(2) 0.054(12) -0.032(16) 0.067(13) -0.06(2)
C93 0.149(18) 0.21(2) 0.067(12) -0.033(15) 0.078(12) -0.07(2)
C94 0.149(17) 0.21(2) 0.063(11) -0.034(14) 0.077(11) -0.063(19)
C95 0.156(19) 0.21(2) 0.072(13) -0.029(16) 0.060(13) -0.06(2)
C96 0.16(2) 0.21(2) 0.076(14) -0.030(17) 0.052(14) -0.06(2)
C97 0.16(2) 0.21(2) 0.068(14) -0.027(16) 0.050(14) -0.06(2)
C99 0.150(17) 0.21(2) 0.057(11) -0.028(14) 0.078(11) -0.065(19)
C100 0.147(18) 0.21(2) 0.068(12) -0.028(16) 0.083(12) -0.07(2)
C101 0.150(18) 0.21(2) 0.073(13) -0.032(16) 0.083(13) -0.06(2)
C102 0.154(18) 0.21(2) 0.064(12) -0.038(15) 0.077(12) -0.06(2)
O14 0.067(13) 0.040(13) 0.050(10) 0.016(9) 0.001(9) 0.020(11)
O6 0.032(8) 0.053(10) 0.036(8) 0.002(7) 0.013(7) -0.012(7)

loop_
_atom_type_symbol
_atom_type_description
_atom_type_scat_dispersion_real
_atom_type_scat_dispersion_imag
_atom_type_scat_source
C C 0.0148 0.0070 'International Tables Vol C Tables 4.2.6.8 and 6.1.1.4'
H H 0.0000 0.0000 'International Tables Vol C Tables 4.2.6.8 and 6.1.1.4'
Br Br -0.9502 1.0410 'International Tables Vol C Tables 4.2.6.8 and 6.1.1.4'
N N 0.0253 0.0136 'International Tables Vol C Tables 4.2.6.8 and 6.1.1.4'
O O 0.0412 0.0250 'International Tables Vol C Tables 4.2.6.8 and 6.1.1.4'

loop_
_geom_angle_atom_site_label_1
_geom_angle_atom_site_label_2
_geom_angle_atom_site_label_3
_geom_angle
_geom_angle_site_symmetry_1
_geom_angle_site_symmetry_3
_geom_angle_publ_flag
C51 N4 C50 120.0 . . ?
C51 N4 C59 117.6 . . ?
C50 N4 C59 121.1 . . ?
O2 C51 N4 119.8 . . ?
O2 C51 C52 119.1 . . ?
C52 C51 N4 120.0 . . ?
C51 C52 C57 120.0 . . ?
C51 C52 C53 118.7 . . ?
C57 C52 C53 121.2 . . ?
C52 C57 C56 120.7 . . ?
C49 C57 C52 120.0 . . ?
C49 C57 C56 118.4 . . ?
C57 C49 C50 120.0 . . ?
C57 C49 C48 114.8 . . ?
C50 C49 C48 125.1 . . ?
O1 C50 N4 116.5 . . ?
O1 C50 C49 123.5 . . ?
C49 C50 N4 120.0 . . ?
C45 N7 C43 111.7 . . ?
C45 N7 C58 133.2 . . ?
C58 N7 C43 115.0 . . ?
C44 N10 C40 120.0 . . ?
C44 N10 C39 111.5 . . ?
C40 N10 C39 126.8 . . ?
N10 C44 H44 120.0 . . ?
N10 C44 C43 120.0 . . ?
C43 C44 H44 120.0 . . ?
C44 C43 N7 113.9 . . ?
C42 C43 N7 126.0 . . ?
C42 C43 C44 120.0 . . ?
C43 C42 H42 120.0 . . ?
C43 C42 C41 120.0 . . ?
C41 C42 H42 120.0 . . ?
C42 C41 H41 120.0 . . ?
C40 C41 C42 120.0 . . ?
C40 C41 H41 120.0 . . ?
N10 C40 H40 120.0 . . ?
C41 C40 N10 120.0 . . ?
C41 C40 H40 120.0 . . ?
C3 C2 H2 120.0 . . ?
C3 C2 C1 120.0 . . ?
C1 C2 H2 120.0 . . ?
C2 C3 C4 120.0 . . ?
C2 C3 C7 119.3 . . ?
C4 C3 C7 120.7 . . ?
C3 C4 H4 120.0 . . ?
C3 C4 C5 120.0 . . ?
C5 C4 H4 120.0 . . ?
C4 C5 C65 113.4 . . ?
C6 C5 C4 120.0 . . ?
C6 C5 C65 126.2 . . ?
C5 C6 H6 120.0 . . ?
C5 C6 C1 120.0 . . ?
C1 C6 H6 120.0 . . ?
C2 C1 C64 124.7 . . ?
C6 C1 C2 120.0 . . ?
C6 C1 C64 114.1 . . ?
C3 C7 H7A 111.1 . . ?
C3 C7 H7B 111.1 . . ?
H7A C7 H7B 109.1 . . ?
N1 C7 C3 103.3 . . ?
N1 C7 H7A 111.1 . . ?
N1 C7 H7B 111.1 . . ?
C10 C11 C12 120.0 . . ?
N6 C11 C10 120.0 . . ?
N6 C11 C12 120.0 . . ?
C11 C10 H10 120.0 . . ?
C11 C10 C9 120.0 . . ?
C9 C10 H10 120.0 . . ?
C10 C9 H9 120.0 . . ?
C10 C9 C8 120.0 . . ?
C8 C9 H9 120.0 . . ?
C9 C8 H8 120.0 . . ?
N1 C8 C9 120.0 . . ?
N1 C8 H8 120.0 . . ?
C8 N1 C7 123.4 . . ?
C12 N1 C7 116.6 . . ?
C12 N1 C8 120.0 . . ?
C11 C12 H12 120.0 . . ?
N1 C12 C11 120.0 . . ?
N1 C12 H12 120.0 . . ?
C16 C15 H15 118.9 . . ?
C14 C15 H15 118.9 . . ?
C14 C15 C16 122.2 . . ?
C15 C16 H16 122.4 . . ?
C17 C16 C15 115.1 . . ?
C17 C16 H16 122.4 . . ?
C22 C21 H21 117.9 . . ?
C20 C21 H21 117.9 . . ?
C20 C21 C22 124.2 . . ?
C21 C22 H22 120.9 . . ?
C21 C22 C23 118.2 . . ?
C23 C22 H22 120.9 . . ?
C20 C25 C17 120.0 . . ?
C20 C25 C24 121.3 . . ?
C17 C25 C24 118.6 . . ?
C21 C20 C25 121.1 . . ?
C21 C20 C19 118.7 . . ?
C25 C20 C19 120.0 . . ?
C20 C19 O11 122.7 . . ?
N9 C19 O11 117.2 . . ?
N9 C19 C20 120.0 . . ?
C19 N9 C18 120.0 . . ?
C19 N9 C27 121.4 . . ?
C18 N9 C27 118.6 . . ?
O12 C18 N9 115.9 . . ?
O12 C18 C17 124.0 . . ?
C17 C18 N9 120.0 . . ?
C16 C17 C25 128.8 . . ?
C16 C17 C18 111.2 . . ?
C18 C17 C25 120.0 . . ?
O9 C26 C23 118.2 . . ?
O9 C26 N6 121.8 . . ?
C23 C26 N6 120.0 . . ?
C26 C23 C22 123.5 . . ?
C26 C23 C24 120.0 . . ?
C24 C23 C22 116.3 . . ?
C23 C24 C25 118.4 . . ?
C23 C24 C14 120.0 . . ?
C14 C24 C25 121.5 . . ?
C24 C14 C15 113.0 . . ?
C24 C14 C13 120.0 . . ?
C13 C14 C15 126.2 . . ?
O10 C13 C14 121.9 . . ?
O10 C13 N6 118.0 . . ?
N6 C13 C14 120.0 . . ?
C11 N6 C26 120.0 . . ?
C11 N6 C13 119.9 . . ?
C13 N6 C26 120.0 . . ?
C28 C27 N9 115.5 . . ?
C28 C27 C29 120.0 . . ?
C29 C27 N9 124.4 . . ?
C27 C28 H28 120.0 . . ?
N12 C28 C27 120.0 . . ?
N12 C28 H28 120.0 . . ?
C28 N12 C32 119.1 . . ?
C31 N12 C28 120.0 . . ?
C31 N12 C32 119.4 . . ?
N12 C31 H31 120.0 . . ?
C30 C31 N12 120.0 . . ?
C30 C31 H31 120.0 . . ?
C31 C30 H30 120.0 . . ?
C31 C30 C29 120.0 . . ?
C29 C30 H30 120.0 . . ?
C27 C29 H29 120.0 . . ?
C30 C29 C27 120.0 . . ?
C30 C29 H29 120.0 . . ?
N12 C32 H32A 107.8 . . ?
N12 C32 H32B 107.8 . . ?
N12 C32 C33 118.0 . . ?
H32A C32 H32B 107.1 . . ?
C33 C32 H32A 107.8 . . ?
C33 C32 H32B 107.8 . . ?
C34 C35 C36 120.0 . . ?
C34 C35 C39 110.5 . . ?
C36 C35 C39 129.4 . . ?
C35 C34 H34 120.0 . . ?
C33 C34 C35 120.0 . . ?
C33 C34 H34 120.0 . . ?
C34 C33 C32 121.1 . . ?
C34 C33 C38 120.0 . . ?
C38 C33 C32 118.8 . . ?
C33 C38 H38 120.0 . . ?
C37 C38 C33 120.0 . . ?
C37 C38 H38 120.0 . . ?
C38 C37 C92 126.4 . . ?
C36 C37 C38 120.0 . . ?
C36 C37 C92 113.4 . . ?
C35 C36 H36 120.0 . . ?
C37 C36 C35 120.0 . . ?
C37 C36 H36 120.0 . . ?
N10 C39 C35 102.5 . . ?
N10 C39 H39A 111.3 . . ?
N10 C39 H39B 111.3 . . ?
C35 C39 H39A 111.3 . . ?
C35 C39 H39B 111.3 . . ?
H39A C39 H39B 109.2 . . ?
O3 C45 N7 130.2 . . ?
O3 C45 C46 117.8 . . ?
N7 C45 C46 108.4 . . ?
C47 C46 C45 114.2 . . ?
C56 C46 C45 119.7 . . ?
C56 C46 C47 126.0 . . ?
C46 C47 H47 121.0 . . ?
C48 C47 C46 118.0 . . ?
C48 C47 H47 121.0 . . ?
C49 C48 H48 118.2 . . ?
C47 C48 C49 123.5 . . ?
C47 C48 H48 118.2 . . ?
C52 C53 H53 121.6 . . ?
C52 C53 C54 116.7 . . ?
C54 C53 H53 121.6 . . ?
C53 C54 H54 119.5 . . ?
C55 C54 C53 121.0 . . ?
C55 C54 H54 119.5 . . ?
C54 C55 C56 128.1 . . ?
C54 C55 C58 117.7 . . ?
C56 C55 C58 114.2 . . ?
C46 C56 C57 116.6 . . ?
C46 C56 C55 131.2 . . ?
C55 C56 C57 111.0 . . ?
O4 C58 N7 120.9 . . ?
O4 C58 C55 125.1 . . ?
N7 C58 C55 113.3 . . ?
C60 C59 N4 120.5 . . ?
C60 C59 C61 120.0 . . ?
C61 C59 N4 119.3 . . ?
C59 C60 H60 120.0 . . ?
C59 C60 N3 120.0 . . ?
N3 C60 H60 120.0 . . ?
C60 N3 C64 122.5 . . ?
C63 N3 C60 120.0 . . ?
C63 N3 C64 117.3 . . ?
N3 C63 H63 120.0 . . ?
N3 C63 C62 120.0 . . ?
C62 C63 H63 120.0 . . ?
C63 C62 H62 120.0 . . ?
C61 C62 C63 120.0 . . ?
C61 C62 H62 120.0 . . ?
C59 C61 H61 120.0 . . ?
C62 C61 C59 120.0 . . ?
C62 C61 H61 120.0 . . ?
C1 C64 H64A 108.2 . . ?
C1 C64 H64B 108.2 . . ?
N3 C64 C1 116.2 . . ?
N3 C64 H64A 108.2 . . ?
N3 C64 H64B 108.2 . . ?
H64A C64 H64B 107.4 . . ?
C5 C65 H65A 109.2 . . ?
C5 C65 H65B 109.2 . . ?
C5 C65 N2 112.1 . . ?
H65A C65 H65B 107.9 . . ?
N2 C65 H65A 109.2 . . ?
N2 C65 H65B 109.2 . . ?
C68 C69 C70 120.0 . . ?
C68 C69 N5 119.0 . . ?
C70 C69 N5 120.1 . . ?
C69 C68 H68 120.0 . . ?
C67 C68 C69 120.0 . . ?
C67 C68 H68 120.0 . . ?
C68 C67 H67 120.0 . . ?
C66 C67 C68 120.0 . . ?
C66 C67 H67 120.0 . . ?
C67 C66 H66 120.0 . . ?
C67 C66 N2 120.0 . . ?
N2 C66 H66 120.0 . . ?
C66 N2 C65 113.7 . . ?
C70 N2 C65 126.3 . . ?
C70 N2 C66 120.0 . . ?
N2 C70 C69 120.0 . . ?
C75 C74 H74 122.2 . . ?
C75 C74 C73 115.6 . . ?
C73 C74 H74 122.2 . . ?
C74 C75 H75 118.9 . . ?
C76 C75 C74 122.1 . . ?
C76 C75 H75 118.9 . . ?
C82 C81 H81 119.2 . . ?
C80 C81 H81 119.2 . . ?
C80 C81 C82 121.5 . . ?
C81 C82 H82 120.0 . . ?
C83 C82 C81 120.0 . . ?
C83 C82 H82 120.0 . . ?
C83 C84 C73 120.0 . . ?
C83 C84 C85 116.6 . . ?
C73 C84 C85 123.4 . . ?
C84 C83 C82 119.9 . . ?
C86 C83 C82 120.1 . . ?
C86 C83 C84 120.0 . . ?
O5 C86 C83 131.0 . . ?
O5 C86 N5 108.8 . . ?
N5 C86 C83 120.0 . . ?
C86 N5 C69 127.6 . . ?
C86 N5 C72 120.0 . . ?
C72 N5 C69 112.3 . . ?
O0AA C72 N5 120.2 . . ?
O0AA C72 C73 119.6 . . ?
C73 C72 N5 120.0 . . ?
C84 C73 C74 118.6 . . ?
C72 C73 C74 121.3 . . ?
C72 C73 C84 120.0 . . ?
C76 C85 C84 115.9 . . ?
C76 C85 C80 120.0 . . ?
C80 C85 C84 124.0 . . ?
C85 C76 C75 123.6 . . ?
C85 C76 C77 120.0 . . ?
C77 C76 C75 116.3 . . ?
O7 C77 C76 126.0 . . ?
O7 C77 N8 114.0 . . ?
C76 C77 N8 120.0 . . ?
C79 N8 C77 120.0 . . ?
C87 N8 C77 126.3 . . ?
C87 N8 C79 113.3 . . ?
O8 C79 N8 125.4 . . ?
O8 C79 C80 114.6 . . ?
N8 C79 C80 120.0 . . ?
C81 C80 C85 115.4 . . ?
C81 C80 C79 123.8 . . ?
C79 C80 C85 120.0 . . ?
N8 C87 C88 120.4 . . ?
N8 C87 C89 118.3 . . ?
C88 C87 C89 120.0 . . ?
C87 C88 H88 120.0 . . ?
C87 C88 N11 120.0 . . ?
N11 C88 H88 120.0 . . ?
C88 N11 C92 115.8 . . ?
C91 N11 C88 120.0 . . ?
C91 N11 C92 123.6 . . ?
N11 C91 H91 120.0 . . ?
N11 C91 C90 120.0 . . ?
C90 C91 H91 120.0 . . ?
C91 C90 H90 120.0 . . ?
C89 C90 C91 120.0 . . ?
C89 C90 H90 120.0 . . ?
C87 C89 H89 120.0 . . ?
C90 C89 C87 120.0 . . ?
C90 C89 H89 120.0 . . ?
C37 C92 H92A 111.2 . . ?
C37 C92 H92B 111.2 . . ?
N11 C92 C37 103.0 . . ?
N11 C92 H92A 111.2 . . ?
N11 C92 H92B 111.2 . . ?
H92A C92 H92B 109.1 . . ?
C102 O13 H13 109.5 . . ?
C97 C98 H98 120.0 . . ?
C99 C98 H98 120.0 . . ?
C99 C98 C97 120.0 . . ?
C94 C93 H93 120.0 . . ?
C102 C93 H93 120.0 . . ?
C102 C93 C94 120.0 . . ?
C93 C94 C95 120.1 . . ?
C93 C94 C99 120.0 . . ?
C99 C94 C95 119.9 . . ?
C94 C95 H95 120.0 . . ?
C96 C95 C94 120.0 . . ?
C96 C95 H95 120.0 . . ?
C95 C96 H96 120.0 . . ?
C95 C96 C97 120.0 . . ?
C97 C96 H96 120.0 . . ?
C98 C97 H97 120.0 . . ?
C96 C97 C98 120.0 . . ?
C96 C97 H97 120.0 . . ?
C98 C99 C94 120.1 . . ?
C98 C99 C100 120.0 . . ?
C100 C99 C94 119.9 . . ?
C99 C100 H100 120.0 . . ?
C99 C100 C101 120.0 . . ?
C101 C100 H100 120.0 . . ?
C100 C101 H101 120.0 . . ?
C102 C101 C100 120.0 . . ?
C102 C101 H101 120.0 . . ?
C93 C102 O13 122.1 . . ?
C93 C102 C101 120.0 . . ?
C101 C102 O13 117.7 . . ?
H14A O14 H14B 109.5 . . ?
H6A O6 H6B 109.5 . . ?

loop_
_geom_bond_atom_site_label_1
_geom_bond_atom_site_label_2
_geom_bond_distance
_geom_bond_site_symmetry_2
_geom_bond_publ_flag
O1 C50 1.2831 . ?
O2 C51 1.3372 . ?
O3 C45 1.1514 . ?
O4 C58 1.1655 . ?
O5 C86 1.2952 . ?
O0AA C72 1.2758 . ?
O7 C77 1.2796 . ?
O8 C79 1.2473 . ?
O9 C26 0.9424 . ?
O10 C13 1.1669 . ?
O11 C19 1.4038 . ?
O12 C18 1.3535 . ?
N4 C51 1.3900 . ?
N4 C50 1.3900 . ?
N4 C59 1.4009 . ?
C51 C52 1.3900 . ?
C52 C57 1.3900 . ?
C52 C53 1.4090 . ?
C57 C49 1.3900 . ?
C57 C56 1.5568 . ?
C49 C50 1.3900 . ?
C49 C48 1.4879 . ?
N7 C43 1.5235 . ?
N7 C45 1.3819 . ?
N7 C58 1.3827 . ?
N10 C44 1.3900 . ?
N10 C40 1.3900 . ?
N10 C39 1.4491 . ?
C44 H44 0.9500 . ?
C44 C43 1.3900 . ?
C43 C42 1.3900 . ?
C42 H42 0.9500 . ?
C42 C41 1.3900 . ?
C41 H41 0.9500 . ?
C41 C40 1.3900 . ?
C40 H40 0.9500 . ?
C2 H2 0.9500 . ?
C2 C3 1.3900 . ?
C2 C1 1.3900 . ?
C3 C4 1.3900 . ?
C3 C7 1.6996 . ?
C4 H4 0.9500 . ?
C4 C5 1.3900 . ?
C5 C6 1.3900 . ?
C5 C65 1.4677 . ?
C6 H6 0.9500 . ?
C6 C1 1.3900 . ?
C1 C64 1.4650 . ?
C7 H7A 0.9900 . ?
C7 H7B 0.9900 . ?
C7 N1 1.4396 . ?
C11 C10 1.3900 . ?
C11 C12 1.3900 . ?
C11 N6 1.2902 . ?
C10 H10 0.9500 . ?
C10 C9 1.3900 . ?
C9 H9 0.9500 . ?
C9 C8 1.3900 . ?
C8 H8 0.9500 . ?
C8 N1 1.3900 . ?
N1 C12 1.3900 . ?
C12 H12 0.9500 . ?
C15 H15 0.9500 . ?
C15 C16 1.5331 . ?
C15 C14 1.4964 . ?
C16 H16 0.9500 . ?
C16 C17 1.2054 . ?
C21 H21 0.9500 . ?
C21 C22 1.3874 . ?
C21 C20 1.2696 . ?
C22 H22 0.9500 . ?
C22 C23 1.5316 . ?
C25 C20 1.3900 . ?
C25 C17 1.3900 . ?
C25 C24 1.4583 . ?
C20 C19 1.3900 . ?
C19 N9 1.3900 . ?
N9 C18 1.3900 . ?
N9 C27 1.4964 . ?
C18 C17 1.3900 . ?
C26 C23 1.3900 . ?
C26 N6 1.3900 . ?
C23 C24 1.3900 . ?
C24 C14 1.3900 . ?
C14 C13 1.3900 . ?
C13 N6 1.3900 . ?
C27 C28 1.3900 . ?
C27 C29 1.3900 . ?
C28 H28 0.9500 . ?
C28 N12 1.3900 . ?
N12 C31 1.3900 . ?
N12 C32 1.3912 . ?
C31 H31 0.9500 . ?
C31 C30 1.3900 . ?
C30 H30 0.9500 . ?
C30 C29 1.3900 . ?
C29 H29 0.9500 . ?
C32 H32A 0.9900 . ?
C32 H32B 0.9900 . ?
C32 C33 1.4204 . ?
C35 C34 1.3900 . ?
C35 C36 1.3900 . ?
C35 C39 1.7002 . ?
C34 H34 0.9500 . ?
C34 C33 1.3900 . ?
C33 C38 1.3900 . ?
C38 H38 0.9500 . ?
C38 C37 1.3900 . ?
C37 C36 1.3900 . ?
C37 C92 1.5801 . ?
C36 H36 0.9500 . ?
C39 H39A 0.9900 . ?
C39 H39B 0.9900 . ?
C45 C46 1.5857 . ?
C46 C47 1.4167 . ?
C46 C56 1.2683 . ?
C47 H47 0.9500 . ?
C47 C48 1.2871 . ?
C48 H48 0.9500 . ?
C53 H53 0.9500 . ?
C53 C54 1.4406 . ?
C54 H54 0.9500 . ?
C54 C55 1.3358 . ?
C55 C56 1.3633 . ?
C55 C58 1.5516 . ?
C59 C60 1.3900 . ?
C59 C61 1.3900 . ?
C60 H60 0.9500 . ?
C60 N3 1.3900 . ?
N3 C63 1.3900 . ?
N3 C64 1.4542 . ?
C63 H63 0.9500 . ?
C63 C62 1.3900 . ?
C62 H62 0.9500 . ?
C62 C61 1.3900 . ?
C61 H61 0.9500 . ?
C64 H64A 0.9900 . ?
C64 H64B 0.9900 . ?
C65 H65A 0.9900 . ?
C65 H65B 0.9900 . ?
C65 N2 1.5590 . ?
C69 C68 1.3900 . ?
C69 C70 1.3900 . ?
C69 N5 1.4219 . ?
C68 H68 0.9500 . ?
C68 C67 1.3900 . ?
C67 H67 0.9500 . ?
C67 C66 1.3900 . ?
C66 H66 0.9500 . ?
C66 N2 1.3900 . ?
N2 C70 1.3900 . ?
C74 H74 0.9500 . ?
C74 C75 1.4708 . ?
C74 C73 1.5322 . ?
C75 H75 0.9500 . ?
C75 C76 1.4000 . ?
C81 H81 0.9500 . ?
C81 C82 1.4703 . ?
C81 C80 1.3769 . ?
C82 H82 0.9500 . ?
C82 C83 1.4142 . ?
C84 C83 1.3900 . ?
C84 C73 1.3900 . ?
C84 C85 1.5138 . ?
C83 C86 1.3900 . ?
C86 N5 1.3900 . ?
N5 C72 1.3900 . ?
C72 C73 1.3900 . ?
C85 C76 1.3900 . ?
C85 C80 1.3900 . ?
C76 C77 1.3900 . ?
C77 N8 1.3900 . ?
N8 C79 1.3900 . ?
N8 C87 1.3891 . ?
C79 C80 1.3900 . ?
C87 C88 1.3900 . ?
C87 C89 1.3900 . ?
C88 H88 0.9500 . ?
C88 N11 1.3900 . ?
N11 C91 1.3900 . ?
N11 C92 1.4581 . ?
C91 H91 0.9500 . ?
C91 C90 1.3900 . ?
C90 H90 0.9500 . ?
C90 C89 1.3900 . ?
C89 H89 0.9500 . ?
C92 H92A 0.9900 . ?
C92 H92B 0.9900 . ?
O13 H13 0.8400 . ?
O13 C102 1.3997 . ?
C98 H98 0.9500 . ?
C98 C97 1.3667 . ?
C98 C99 1.3651 . ?
C93 H93 0.9500 . ?
C93 C94 1.3661 . ?
C93 C102 1.3653 . ?
C94 C95 1.3676 . ?
C94 C99 1.3675 . ?
C95 H95 0.9500 . ?
C95 C96 1.3652 . ?
C96 H96 0.9500 . ?
C96 C97 1.3665 . ?
C97 H97 0.9500 . ?
C99 C100 1.3662 . ?
C100 H100 0.9500 . ?
C100 C101 1.3665 . ?
C101 H101 0.9500 . ?
C101 C102 1.3665 . ?
O14 H14A 0.8703 . ?
O14 H14B 0.8694 . ?
O6 H6A 0.8702 . ?
O6 H6B 0.8695 . ?

loop_
_smtbx_masks_void_nr
_smtbx_masks_void_average_x
_smtbx_masks_void_average_y
_smtbx_masks_void_average_z
_smtbx_masks_void_volume
_smtbx_masks_void_count_electrons
_smtbx_masks_void_content
1 -0.758 -0.132 -0.036 2298.9 691.7 ?
2 0.000 0.572 0.000 277.0 50.7 ?
3 0.198 0.325 0.198 9.8 0.0 ?
4 0.500 0.072 1.000 277.0 50.7 ?
5 0.302 0.825 0.802 9.8 0.0 ?
6 0.698 0.825 0.198 9.8 0.0 ?
7 0.802 0.325 0.802 9.8 0.0 ?
